data_1000147
loop_
_publ_author_name
'Le Bail, A.'
'Gao, Y.'
'Fourquet, J. L.'
'Jacoboni, C. J.'

_publ_section_title
;
Structure determination of A2 Na Al3 F12 (A= K, Rb)
;
_journal_coden_ASTM MRBUAC
_journal_name_full 'Materials Research Bulletin'
_journal_page_first 831
_journal_page_last 839
_journal_paper_doi 10.1016/0025-5408(90)90059-B
_journal_volume 25
_journal_year 1990
_chemical_formula_structural 'K2 Na (Al F4)3'
_chemical_formula_sum 'Al3 F12 K2 Na'
_chemical_name_systematic
;
Dipotassium sodium tris(tetrafluoroaluminate)
;
_space_group_IT_number 11
_symmetry_cell_setting monoclinic
_symmetry_Int_Tables_number 11
_symmetry_space_group_name_Hall '-P 2yb'
_symmetry_space_group_name_H-M 'P 1 21/m 1'
_cell_angle_alpha 90
_cell_angle_beta 125.59(3)
_cell_angle_gamma 90
_cell_formula_units_Z 2
_cell_length_a 11.882(7)
_cell_length_b 6.983(4)
_cell_length_c 6.942(4)
_cell_volume 670.8
_exptl_crystal_density_meas 2.9
_refine_ls_R_factor_all 0.038
_cod_database_code 1000147

loop_
_symmetry_equiv_pos_as_xyz
x,y,z
-x,1/2+y,-z
-x,-y,-z
x,1/2-y,z

loop_
_atom_site_aniso_label
_atom_site_aniso_U_11
_atom_site_aniso_U_12
_atom_site_aniso_U_13
_atom_site_aniso_U_22
_atom_site_aniso_U_23
_atom_site_aniso_U_33
K1 0.0222(2) 0. 0. 0.0254(3) 0.0147(2) 0.0229(2)
K2 0.0155(2) 0. 0. 0.0359(3) 0.0081(2) 0.0201(2)
Na1 0.0144(4) 0. 0. 0.0137(4) 0.0082(3) 0.0127(3)
Al1 0.0078(2) -0.0004(2) 0.0053(2) 0.0054(3) 0.0003(2) 0.0089(2)
Al2 0.0073(2) -0.0002(2) 0.0048(2) 0.0058(3) 0.0001(2) 0.0085(2)
Al3 0.0075(2) 0. 0. 0.0079(3) 0.0062(2) 0.0096(2)
F1 0.0156(5) 0. 0. 0.0062(5) 0.0094(4) 0.0136(5)
F2 0.0125(5) 0. 0. 0.0270(6) 0.0056(4) 0.0092(4)
F3 0.0115(5) 0. 0. 0.0055(5) 0.0062(4) 0.0145(5)
F4 0.0137(5) 0. 0. 0.0235(6) 0.0060(4) 0.0090(4)
F5 0.0120(3) -0.0005(3) 0.0040(3) 0.0127(4) -0.0007(3) 0.0115(3)
F6 0.0154(3) 0.0043(3) 0.0141(3) 0.0111(4) 0.0022(3) 0.0199(4)
F7 0.0187(4) -0.0016(3) 0.0088(3) 0.0125(4) -0.0021(3) 0.0104(3)
F8 0.0095(3) 0.0009(3) 0.0090(3) 0.0120(4) -0.0029(3) 0.0205(4)

loop_
_atom_site_label
_atom_site_type_symbol
_atom_site_symmetry_multiplicity
_atom_site_Wyckoff_symbol
_atom_site_fract_x
_atom_site_fract_y
_atom_site_fract_z
_atom_site_occupancy
_atom_site_attached_hydrogens
_atom_site_calc_flag
K1 K1+ 2 e 0.8937(1) 0.25 0.9071(1) 1. 0 d
K2 K1+ 2 e 0.3581(1) 0.75 0.8923(1) 1. 0 d
Na1 Na1+ 2 e 0.2407(1) 0.25 0.0312(2) 1. 0 d
Al1 Al3+ 2 d 0.5 0.5 0.5 1. 0 d
Al2 Al3+ 2 c 0. 0. 0.5 1. 0 d
Al3 Al3+ 2 e 0.2811(1) 0.25 0.5891(1) 1. 0 d
F1 F1- 2 e 0.4984(2) 0.25 0.4189(2) 1. 0 d
F2 F1- 2 e 0.3788(2) 0.25 0.8985(2) 1. 0 d
F3 F1- 2 e 0.0582(1) 0.75 0.5843(3) 1. 0 d
F4 F1- 2 e 0.8215(2) 0.75 0.7174(2) 1. 0 d
F5 F1- 4 f 0.6510(1) 0.0405(2) 0.7849(2) 1. 0 d
F6 F1- 4 f 0.3946(1) 0.0626(2) 0.6068(2) 1. 0 d
F7 F1- 4 f 0.9490(1) 0.9565(2) 0.2112(2) 1. 0 d
F8 F1- 4 f 0.8260(1) 0.5608(2) 0.4081(2) 1. 0 d

loop_
_atom_type_symbol
_atom_type_oxidation_number
K1+ 1.000
Na1+ 1.000
Al3+ 3.000
F1- -1.000
